data_7060160
loop_
_publ_author_name
'Ramle, Abdul Qaiyum'
'Tiekink, Edward R. T.'
'Fei, Chee Chin'
'Julkapli, Nurhidayatullaili Muhd.'
'Basirun, Wan Jefrey'

_publ_section_title
;
 Supramolecular assembly and spectroscopic characterization of
 indolenine--barbituric acid zwitterions
;
_journal_issue 3
_journal_name_full 'New Journal of Chemistry'
_journal_page_first 1221
_journal_page_last 1230
_journal_paper_doi 10.1039/D0NJ04357E
_journal_volume 45
_journal_year 2021
_chemical_formula_moiety 'C24 H21 N3 O4, C3 H7 N O'
_chemical_formula_sum 'C27 H28 N4 O5'
_chemical_formula_weight 488.53
_space_group_crystal_system triclinic
_space_group_IT_number 2
_space_group_name_Hall '-P 1'
_space_group_name_H-M_alt 'P -1'
_atom_sites_solution_hydrogens mixed
_atom_sites_solution_primary direct
_atom_sites_solution_secondary difmap
_audit_creation_method SHELXL-2018/3
_audit_update_record
;
2020-08-15 deposited with the CCDC.	2020-12-14 downloaded from the CCDC.
;
_cell_angle_alpha 80.801(3)
_cell_angle_beta 79.757(3)
_cell_angle_gamma 73.423(3)
_cell_formula_units_Z 2
_cell_length_a 8.2773(3)
_cell_length_b 10.4031(3)
_cell_length_c 15.3328(5)
_cell_measurement_reflns_used 9952
_cell_measurement_temperature 293(2)
_cell_measurement_theta_max 74.1020
_cell_measurement_theta_min 5.0370
_cell_volume 1236.89(7)
_computing_cell_refinement 'CrysAlis PRO'
_computing_data_collection 'CrysAlis PRO'
_computing_data_reduction 'CrysAlis PRO'
_computing_molecular_graphics 'ORTEP-3 for Windows & DIAMOND'
_computing_publication_material SHELXL-2018/3
_computing_structure_refinement SHELXL-2018/3
_computing_structure_solution SHELXL-97
_diffrn_ambient_temperature 293(2)
_diffrn_detector_area_resol_mean 10.4041
_diffrn_measured_fraction_theta_full 0.999
_diffrn_measured_fraction_theta_max 0.978
_diffrn_measurement_device_type 'Agilent Technologies SuperNova Dual diffractometer with Atlas detector'
_diffrn_measurement_method '\w scan'
_diffrn_radiation_monochromator Mirror
_diffrn_radiation_source 'SuperNova (Cu) X-ray Source'
_diffrn_radiation_type CuK\a
_diffrn_radiation_wavelength 1.54184
_diffrn_reflns_av_R_equivalents 0.0456
_diffrn_reflns_av_unetI/netI 0.0268
_diffrn_reflns_Laue_measured_fraction_full 0.999
_diffrn_reflns_Laue_measured_fraction_max 0.978
_diffrn_reflns_limit_h_max 10
_diffrn_reflns_limit_h_min -10
_diffrn_reflns_limit_k_max 12
_diffrn_reflns_limit_k_min -12
_diffrn_reflns_limit_l_max 19
_diffrn_reflns_limit_l_min -18
_diffrn_reflns_number 20020
_diffrn_reflns_point_group_measured_fraction_full 0.999
_diffrn_reflns_point_group_measured_fraction_max 0.978
_diffrn_reflns_theta_full 67.684
_diffrn_reflns_theta_max 74.332
_diffrn_reflns_theta_min 4.464
_exptl_absorpt_coefficient_mu 0.753
_exptl_absorpt_correction_T_max 1.00000
_exptl_absorpt_correction_T_min 0.49976
_exptl_absorpt_correction_type multi-scan
_exptl_absorpt_process_details 'CrysAlis PRO [1]'
_exptl_crystal_colour yellow
_exptl_crystal_density_diffrn 1.312
_exptl_crystal_description prism
_exptl_crystal_F_000 516
_exptl_crystal_size_max 0.200
_exptl_crystal_size_mid 0.200
_exptl_crystal_size_min 0.100
_refine_diff_density_max 0.301
_refine_diff_density_min -0.325
_refine_diff_density_rms 0.054
_refine_ls_extinction_method none
_refine_ls_goodness_of_fit_ref 1.028
_refine_ls_hydrogen_treatment mixed
_refine_ls_matrix_type full
_refine_ls_number_parameters 335
_refine_ls_number_reflns 4935
_refine_ls_number_restraints 2
_refine_ls_restrained_S_all 1.028
_refine_ls_R_factor_all 0.0588
_refine_ls_R_factor_gt 0.0512
_refine_ls_shift/su_max 0.000
_refine_ls_shift/su_mean 0.000
_refine_ls_structure_factor_coef Fsqd
_refine_ls_weighting_details 'w=1/[\s^2^(Fo^2^)+(0.0960P)^2^+0.1934P] where P=(Fo^2^+2Fc^2^)/3'
_refine_ls_weighting_scheme calc
_refine_ls_wR_factor_gt 0.1416
_refine_ls_wR_factor_ref 0.1509
_reflns_Friedel_coverage 0.000
_reflns_number_gt 4159
_reflns_number_total 4935
_reflns_threshold_expression 'I > 2\s(I)'
_cod_data_source_file d0nj04357e2.cif
_cod_data_source_block shelx
_cod_depositor_comments 'Adding full bibliography for 7060160.cif.'
_cod_database_code 7060160
_shelx_shelxl_version_number 2018/3
_shelx_space_group_comment
;
The symmetry employed for this shelxl refinement is uniquely defined
by the following loop, which should always be used as a source of
symmetry information in preference to the above space-group names.
They are only intended as comments.
;
_shelx_estimated_absorpt_t_min 0.864
_shelx_estimated_absorpt_t_max 0.928

loop_
_space_group_symop_operation_xyz
'x, y, z'
'-x, -y, -z'

loop_
_atom_site_label
_atom_site_type_symbol
_atom_site_fract_x
_atom_site_fract_y
_atom_site_fract_z
_atom_site_U_iso_or_equiv
_atom_site_adp_type
_atom_site_occupancy
_atom_site_site_symmetry_order
_atom_site_calc_flag
_atom_site_refinement_flags_posn
_atom_site_refinement_flags_adp
_atom_site_refinement_flags_occupancy
_atom_site_disorder_assembly
_atom_site_disorder_group
O1 O 0.53103(17) 0.30647(14) 0.58727(8) 0.0556(3) Uani 1 1 d . . . . .
O2 O 0.76800(16) 0.50642(10) 0.80621(7) 0.0460(3) Uani 1 1 d . . . . .
O3 O 1.04673(15) 0.33098(11) 1.04371(7) 0.0441(3) Uani 1 1 d . . . . .
O4 O 0.90551(17) 0.03807(10) 0.90218(8) 0.0477(3) Uani 1 1 d . . . . .
N1 N 0.58421(15) 0.55779(12) 0.64768(8) 0.0323(3) Uani 1 1 d . . . . .
N2 N 0.91021(16) 0.41536(12) 0.92278(8) 0.0344(3) Uani 1 1 d D . . . .
H2N H 0.919(2) 0.4935(12) 0.9276(12) 0.041 Uiso 1 1 d D U . . .
N3 N 0.97050(17) 0.18743(12) 0.97259(8) 0.0356(3) Uani 1 1 d D . . . .
H3N H 1.017(2) 0.1206(14) 1.0101(10) 0.043 Uiso 1 1 d D U . . .
C1 C 0.56177(18) 0.46518(14) 0.71396(9) 0.0328(3) Uani 1 1 d . . . . .
C2 C 0.4009(2) 0.52067(16) 0.77606(10) 0.0400(3) Uani 1 1 d . . . . .
C3 C 0.3630(2) 0.66869(16) 0.74289(10) 0.0396(3) Uani 1 1 d . . . . .
C4 C 0.2413(2) 0.77920(18) 0.77487(12) 0.0496(4) Uani 1 1 d . . . . .
H4 H 0.169818 0.769527 0.828220 0.059 Uiso 1 1 calc R U . . .
C5 C 0.2288(2) 0.90437(19) 0.72541(14) 0.0557(5) Uani 1 1 d . . . . .
H5 H 0.149623 0.980010 0.746461 0.067 Uiso 1 1 calc R U . . .
C6 C 0.3327(2) 0.91848(18) 0.64502(14) 0.0557(5) Uani 1 1 d . . . . .
H6 H 0.321250 1.003523 0.612792 0.067 Uiso 1 1 calc R U . . .
C7 C 0.4539(2) 0.80832(16) 0.61139(12) 0.0453(4) Uani 1 1 d . . . . .
H7 H 0.522266 0.816876 0.556826 0.054 Uiso 1 1 calc R U . . .
C8 C 0.46699(19) 0.68592(15) 0.66331(10) 0.0366(3) Uani 1 1 d . . . . .
C9 C 0.71111(19) 0.53665(16) 0.56698(10) 0.0373(3) Uani 1 1 d . . . . .
H9A H 0.652194 0.546187 0.516035 0.045 Uiso 1 1 calc R U . . .
H9B H 0.783298 0.445059 0.573533 0.045 Uiso 1 1 calc R U . . .
C10 C 0.82181(18) 0.63355(15) 0.54851(10) 0.0383(3) Uani 1 1 d . . . . .
C11 C 0.8502(2) 0.69745(18) 0.46310(12) 0.0475(4) Uani 1 1 d . . . . .
H11 H 0.799207 0.681876 0.417843 0.057 Uiso 1 1 calc R U . . .
C12 C 0.9545(2) 0.7848(2) 0.44465(15) 0.0600(5) Uani 1 1 d . . . . .
H12 H 0.973956 0.826776 0.386980 0.072 Uiso 1 1 calc R U . . .
C13 C 1.0290(2) 0.8092(2) 0.51146(17) 0.0660(6) Uani 1 1 d . . . . .
H13 H 1.097569 0.868684 0.499275 0.079 Uiso 1 1 calc R U . . .
C14 C 1.0018(3) 0.7457(2) 0.59594(16) 0.0682(6) Uani 1 1 d . . . . .
H14 H 1.052750 0.761761 0.641012 0.082 Uiso 1 1 calc R U . . .
C15 C 0.8990(2) 0.6576(2) 0.61497(13) 0.0540(4) Uani 1 1 d . . . . .
H15 H 0.881791 0.614619 0.672543 0.065 Uiso 1 1 calc R U . . .
C16 C 0.4079(3) 0.4820(2) 0.87581(12) 0.0602(5) Uani 1 1 d . . . . .
H16A H 0.485705 0.522333 0.893870 0.090 Uiso 1 1 calc R U . . .
H16B H 0.445948 0.385575 0.888130 0.090 Uiso 1 1 calc R U . . .
H16C H 0.296577 0.513795 0.908214 0.090 Uiso 1 1 calc R U . . .
C17 C 0.2633(2) 0.4630(2) 0.75042(14) 0.0564(5) Uani 1 1 d . . . . .
H17A H 0.153351 0.505978 0.780097 0.085 Uiso 1 1 calc R U . . .
H17B H 0.288933 0.367421 0.768363 0.085 Uiso 1 1 calc R U . . .
H17C H 0.263153 0.479995 0.687022 0.085 Uiso 1 1 calc R U . . .
C18 C 0.64987(18) 0.32136(14) 0.71464(9) 0.0334(3) Uani 1 1 d . . . . .
C19 C 0.6128(2) 0.25265(17) 0.64821(10) 0.0413(4) Uani 1 1 d . . . . .
H19 H 0.655211 0.159244 0.652589 0.050 Uiso 1 1 calc R U . . .
C20 C 0.74697(18) 0.24215(14) 0.77682(9) 0.0335(3) Uani 1 1 d . . . . .
H20 H 0.769706 0.150297 0.772723 0.040 Uiso 1 1 calc R U . . .
C21 C 0.81977(18) 0.27009(13) 0.84566(9) 0.0323(3) Uani 1 1 d . . . . .
C22 C 0.82709(18) 0.40358(14) 0.85445(9) 0.0325(3) Uani 1 1 d . . . . .
C23 C 0.98057(18) 0.31256(14) 0.98311(9) 0.0326(3) Uani 1 1 d . . . . .
C24 C 0.89936(19) 0.15804(14) 0.90519(10) 0.0342(3) Uani 1 1 d . . . . .
O5 O 0.3934(4) 0.1165(2) 0.8135(2) 0.1449(11) Uani 1 1 d . . . . .
N4 N 0.5205(2) -0.08927(18) 0.87582(14) 0.0676(5) Uani 1 1 d . . . . .
C25 C 0.4052(4) 0.0271(3) 0.8716(3) 0.1022(10) Uani 1 1 d . . . . .
H25 H 0.321682 0.040804 0.921040 0.123 Uiso 1 1 calc R U . . .
C26 C 0.6570(4) -0.1251(3) 0.80494(17) 0.0791(7) Uani 1 1 d . . . . .
H26A H 0.634172 -0.062685 0.752473 0.119 Uiso 1 1 calc R U . . .
H26B H 0.666872 -0.214795 0.792457 0.119 Uiso 1 1 calc R U . . .
H26C H 0.761470 -0.121916 0.822344 0.119 Uiso 1 1 calc R U . . .
C27 C 0.5155(4) -0.1902(4) 0.9527(2) 0.1053(10) Uani 1 1 d . . . . .
H27A H 0.427720 -0.152832 0.998742 0.158 Uiso 1 1 calc R U . . .
H27B H 0.623420 -0.217297 0.974495 0.158 Uiso 1 1 calc R U . . .
H27C H 0.492041 -0.267258 0.935713 0.158 Uiso 1 1 calc R U . . .

loop_
_atom_site_aniso_label
_atom_site_aniso_U_11
_atom_site_aniso_U_22
_atom_site_aniso_U_33
_atom_site_aniso_U_23
_atom_site_aniso_U_13
_atom_site_aniso_U_12
O1 0.0644(8) 0.0641(8) 0.0472(7) -0.0055(6) -0.0305(6) -0.0177(6)
O2 0.0701(8) 0.0287(5) 0.0446(6) 0.0040(4) -0.0270(6) -0.0147(5)
O3 0.0624(7) 0.0346(6) 0.0446(6) -0.0030(4) -0.0269(5) -0.0166(5)
O4 0.0767(8) 0.0240(5) 0.0509(7) -0.0010(4) -0.0348(6) -0.0126(5)
N1 0.0352(6) 0.0316(6) 0.0316(6) -0.0010(5) -0.0102(5) -0.0093(5)
N2 0.0478(7) 0.0261(6) 0.0350(6) -0.0019(5) -0.0146(5) -0.0143(5)
N3 0.0498(7) 0.0251(6) 0.0362(7) -0.0009(5) -0.0200(6) -0.0097(5)
C1 0.0361(7) 0.0335(7) 0.0314(7) -0.0007(5) -0.0115(6) -0.0109(6)
C2 0.0411(8) 0.0394(8) 0.0361(8) 0.0013(6) -0.0053(6) -0.0086(6)
C3 0.0411(8) 0.0392(8) 0.0379(8) -0.0031(6) -0.0103(6) -0.0078(6)
C4 0.0483(9) 0.0498(10) 0.0455(9) -0.0096(7) -0.0060(7) -0.0030(8)
C5 0.0560(10) 0.0421(9) 0.0630(11) -0.0113(8) -0.0120(9) 0.0018(8)
C6 0.0581(10) 0.0359(9) 0.0661(12) 0.0017(8) -0.0132(9) -0.0028(8)
C7 0.0474(9) 0.0374(8) 0.0473(9) 0.0037(7) -0.0102(7) -0.0075(7)
C8 0.0384(7) 0.0339(7) 0.0384(8) -0.0021(6) -0.0128(6) -0.0075(6)
C9 0.0418(8) 0.0392(8) 0.0324(7) -0.0028(6) -0.0062(6) -0.0131(6)
C10 0.0340(7) 0.0368(8) 0.0416(8) 0.0005(6) -0.0060(6) -0.0075(6)
C11 0.0406(8) 0.0490(9) 0.0460(9) 0.0071(7) -0.0052(7) -0.0085(7)
C12 0.0454(9) 0.0500(10) 0.0700(13) 0.0161(9) 0.0031(9) -0.0088(8)
C13 0.0488(10) 0.0495(11) 0.0994(17) 0.0001(11) -0.0038(11) -0.0214(9)
C14 0.0655(12) 0.0719(14) 0.0812(15) -0.0093(11) -0.0195(11) -0.0345(11)
C15 0.0569(10) 0.0604(11) 0.0520(10) 0.0010(8) -0.0170(8) -0.0255(9)
C16 0.0618(11) 0.0647(12) 0.0371(9) 0.0043(8) 0.0020(8) -0.0007(9)
C17 0.0435(9) 0.0543(11) 0.0721(13) -0.0016(9) -0.0041(9) -0.0195(8)
C18 0.0396(7) 0.0316(7) 0.0329(7) -0.0019(5) -0.0109(6) -0.0129(6)
C19 0.0481(8) 0.0425(8) 0.0403(8) -0.0058(6) -0.0158(7) -0.0167(7)
C20 0.0418(7) 0.0276(7) 0.0345(7) -0.0026(5) -0.0105(6) -0.0122(6)
C21 0.0413(7) 0.0265(7) 0.0329(7) -0.0015(5) -0.0132(6) -0.0109(6)
C22 0.0407(7) 0.0283(7) 0.0311(7) -0.0023(5) -0.0099(6) -0.0107(6)
C23 0.0384(7) 0.0290(7) 0.0339(7) -0.0039(5) -0.0113(6) -0.0108(6)
C24 0.0434(8) 0.0275(7) 0.0355(7) -0.0044(5) -0.0134(6) -0.0102(6)
O5 0.156(2) 0.0629(13) 0.219(3) 0.0278(16) -0.067(2) -0.0327(14)
N4 0.0687(11) 0.0561(10) 0.0833(12) -0.0057(9) -0.0159(9) -0.0230(9)
C25 0.0884(19) 0.0634(17) 0.159(3) -0.0136(18) -0.030(2) -0.0192(14)
C26 0.0935(17) 0.0684(15) 0.0815(16) -0.0122(12) -0.0112(14) -0.0299(13)
C27 0.099(2) 0.107(2) 0.101(2) 0.0224(18) -0.0156(17) -0.0298(18)

loop_
_atom_type_symbol
_atom_type_description
_atom_type_scat_dispersion_real
_atom_type_scat_dispersion_imag
_atom_type_scat_source
C C 0.0181 0.0091 'International Tables Vol C Tables 4.2.6.8 and 6.1.1.4'
H H 0.0000 0.0000 'International Tables Vol C Tables 4.2.6.8 and 6.1.1.4'
N N 0.0311 0.0180 'International Tables Vol C Tables 4.2.6.8 and 6.1.1.4'
O O 0.0492 0.0322 'International Tables Vol C Tables 4.2.6.8 and 6.1.1.4'

loop_
_geom_angle_atom_site_label_1
_geom_angle_atom_site_label_2
_geom_angle_atom_site_label_3
_geom_angle
_geom_angle_site_symmetry_1
_geom_angle_site_symmetry_3
_geom_angle_publ_flag
C1 N1 C8 110.82(12) . . ?
C1 N1 C9 125.85(12) . . ?
C8 N1 C9 123.33(12) . . ?
C23 N2 C22 125.86(11) . . ?
C23 N2 H2N 116.4(12) . . ?
C22 N2 H2N 117.8(12) . . ?
C23 N3 C24 125.31(12) . . ?
C23 N3 H3N 116.7(12) . . ?
C24 N3 H3N 117.9(12) . . ?
N1 C1 C18 124.32(13) . . ?
N1 C1 C2 109.68(12) . . ?
C18 C1 C2 124.00(13) . . ?
C3 C2 C1 101.15(12) . . ?
C3 C2 C16 116.85(15) . . ?
C1 C2 C16 116.64(13) . . ?
C3 C2 C17 108.30(13) . . ?
C1 C2 C17 104.89(13) . . ?
C16 C2 C17 108.13(15) . . ?
C8 C3 C4 119.60(15) . . ?
C8 C3 C2 108.65(13) . . ?
C4 C3 C2 131.59(15) . . ?
C5 C4 C3 118.33(17) . . ?
C5 C4 H4 120.8 . . ?
C3 C4 H4 120.8 . . ?
C4 C5 C6 120.90(17) . . ?
C4 C5 H5 119.5 . . ?
C6 C5 H5 119.5 . . ?
C5 C6 C7 121.48(17) . . ?
C5 C6 H6 119.3 . . ?
C7 C6 H6 119.3 . . ?
C8 C7 C6 116.33(16) . . ?
C8 C7 H7 121.8 . . ?
C6 C7 H7 121.8 . . ?
C7 C8 C3 123.31(15) . . ?
C7 C8 N1 128.54(14) . . ?
C3 C8 N1 108.15(13) . . ?
N1 C9 C10 113.60(12) . . ?
N1 C9 H9A 108.8 . . ?
C10 C9 H9A 108.8 . . ?
N1 C9 H9B 108.8 . . ?
C10 C9 H9B 108.8 . . ?
H9A C9 H9B 107.7 . . ?
C11 C10 C15 119.10(16) . . ?
C11 C10 C9 119.58(14) . . ?
C15 C10 C9 121.30(14) . . ?
C10 C11 C12 120.28(18) . . ?
C10 C11 H11 119.9 . . ?
C12 C11 H11 119.9 . . ?
C13 C12 C11 120.17(18) . . ?
C13 C12 H12 119.9 . . ?
C11 C12 H12 119.9 . . ?
C14 C13 C12 119.66(18) . . ?
C14 C13 H13 120.2 . . ?
C12 C13 H13 120.2 . . ?
C13 C14 C15 120.7(2) . . ?
C13 C14 H14 119.7 . . ?
C15 C14 H14 119.7 . . ?
C14 C15 C10 120.12(18) . . ?
C14 C15 H15 119.9 . . ?
C10 C15 H15 119.9 . . ?
C2 C16 H16A 109.5 . . ?
C2 C16 H16B 109.5 . . ?
H16A C16 H16B 109.5 . . ?
C2 C16 H16C 109.5 . . ?
H16A C16 H16C 109.5 . . ?
H16B C16 H16C 109.5 . . ?
C2 C17 H17A 109.5 . . ?
C2 C17 H17B 109.5 . . ?
H17A C17 H17B 109.5 . . ?
C2 C17 H17C 109.5 . . ?
H17A C17 H17C 109.5 . . ?
H17B C17 H17C 109.5 . . ?
C20 C18 C19 116.65(13) . . ?
C20 C18 C1 127.07(12) . . ?
C19 C18 C1 115.82(12) . . ?
O1 C19 C18 125.85(15) . . ?
O1 C19 H19 117.1 . . ?
C18 C19 H19 117.1 . . ?
C18 C20 C21 133.72(13) . . ?
C18 C20 H20 113.1 . . ?
C21 C20 H20 113.1 . . ?
C20 C21 C24 117.78(12) . . ?
C20 C21 C22 122.69(12) . . ?
C24 C21 C22 119.40(12) . . ?
O2 C22 N2 118.12(12) . . ?
O2 C22 C21 125.36(13) . . ?
N2 C22 C21 116.52(12) . . ?
O3 C23 N3 121.83(13) . . ?
O3 C23 N2 122.40(12) . . ?
N3 C23 N2 115.76(11) . . ?
O4 C24 N3 117.95(12) . . ?
O4 C24 C21 125.03(12) . . ?
N3 C24 C21 117.00(12) . . ?
C25 N4 C26 122.3(3) . . ?
C25 N4 C27 121.6(3) . . ?
C26 N4 C27 116.1(2) . . ?
O5 C25 N4 128.5(4) . . ?
O5 C25 H25 115.7 . . ?
N4 C25 H25 115.7 . . ?
N4 C26 H26A 109.5 . . ?
N4 C26 H26B 109.5 . . ?
H26A C26 H26B 109.5 . . ?
N4 C26 H26C 109.5 . . ?
H26A C26 H26C 109.5 . . ?
H26B C26 H26C 109.5 . . ?
N4 C27 H27A 109.5 . . ?
N4 C27 H27B 109.5 . . ?
H27A C27 H27B 109.5 . . ?
N4 C27 H27C 109.5 . . ?
H27A C27 H27C 109.5 . . ?
H27B C27 H27C 109.5 . . ?

loop_
_geom_bond_atom_site_label_1
_geom_bond_atom_site_label_2
_geom_bond_distance
_geom_bond_site_symmetry_2
_geom_bond_publ_flag
O1 C19 1.2190(19) . ?
O2 C22 1.2280(17) . ?
O3 C23 1.2237(16) . ?
O4 C24 1.2424(17) . ?
N1 C1 1.3105(18) . ?
N1 C8 1.4342(19) . ?
N1 C9 1.4750(19) . ?
N2 C23 1.3632(18) . ?
N2 C22 1.3898(17) . ?
N2 H2N 0.854(9) . ?
N3 C23 1.3643(18) . ?
N3 C24 1.3886(17) . ?
N3 H3N 0.871(9) . ?
C1 C18 1.465(2) . ?
C1 C2 1.516(2) . ?
C2 C3 1.503(2) . ?
C2 C16 1.525(2) . ?
C2 C17 1.561(2) . ?
C3 C8 1.381(2) . ?
C3 C4 1.386(2) . ?
C4 C5 1.385(3) . ?
C4 H4 0.9300 . ?
C5 C6 1.385(3) . ?
C5 H5 0.9300 . ?
C6 C7 1.391(2) . ?
C6 H6 0.9300 . ?
C7 C8 1.376(2) . ?
C7 H7 0.9300 . ?
C9 C10 1.510(2) . ?
C9 H9A 0.9700 . ?
C9 H9B 0.9700 . ?
C10 C11 1.383(2) . ?
C10 C15 1.383(2) . ?
C11 C12 1.389(3) . ?
C11 H11 0.9300 . ?
C12 C13 1.376(3) . ?
C12 H12 0.9300 . ?
C13 C14 1.369(3) . ?
C13 H13 0.9300 . ?
C14 C15 1.385(3) . ?
C14 H14 0.9300 . ?
C15 H15 0.9300 . ?
C16 H16A 0.9600 . ?
C16 H16B 0.9600 . ?
C16 H16C 0.9600 . ?
C17 H17A 0.9600 . ?
C17 H17B 0.9600 . ?
C17 H17C 0.9600 . ?
C18 C20 1.3703(19) . ?
C18 C19 1.4531(19) . ?
C19 H19 0.9300 . ?
C20 C21 1.4092(18) . ?
C20 H20 0.9300 . ?
C21 C24 1.4359(19) . ?
C21 C22 1.4356(19) . ?
O5 C25 1.175(4) . ?
N4 C25 1.311(3) . ?
N4 C26 1.432(3) . ?
N4 C27 1.451(3) . ?
C25 H25 0.9300 . ?
C26 H26A 0.9600 . ?
C26 H26B 0.9600 . ?
C26 H26C 0.9600 . ?
C27 H27A 0.9600 . ?
C27 H27B 0.9600 . ?
C27 H27C 0.9600 . ?

loop_
_geom_torsion_atom_site_label_1
_geom_torsion_atom_site_label_2
_geom_torsion_atom_site_label_3
_geom_torsion_atom_site_label_4
_geom_torsion
_geom_torsion_site_symmetry_1
_geom_torsion_site_symmetry_2
_geom_torsion_site_symmetry_3
_geom_torsion_site_symmetry_4
_geom_torsion_publ_flag
C8 N1 C1 C18 173.92(12) . . . . ?
C9 N1 C1 C18 -6.0(2) . . . . ?
C8 N1 C1 C2 9.49(15) . . . . ?
C9 N1 C1 C2 -170.38(12) . . . . ?
N1 C1 C2 C3 -12.39(15) . . . . ?
C18 C1 C2 C3 -176.88(12) . . . . ?
N1 C1 C2 C16 -140.26(15) . . . . ?
C18 C1 C2 C16 55.2(2) . . . . ?
N1 C1 C2 C17 100.16(14) . . . . ?
C18 C1 C2 C17 -64.33(17) . . . . ?
C1 C2 C3 C8 10.91(15) . . . . ?
C16 C2 C3 C8 138.65(15) . . . . ?
C17 C2 C3 C8 -99.03(15) . . . . ?
C1 C2 C3 C4 -173.83(16) . . . . ?
C16 C2 C3 C4 -46.1(2) . . . . ?
C17 C2 C3 C4 76.2(2) . . . . ?
C8 C3 C4 C5 -0.3(2) . . . . ?
C2 C3 C4 C5 -175.09(16) . . . . ?
C3 C4 C5 C6 1.4(3) . . . . ?
C4 C5 C6 C7 -0.5(3) . . . . ?
C5 C6 C7 C8 -1.4(3) . . . . ?
C6 C7 C8 C3 2.6(2) . . . . ?
C6 C7 C8 N1 -177.00(15) . . . . ?
C4 C3 C8 C7 -1.8(2) . . . . ?
C2 C3 C8 C7 174.09(14) . . . . ?
C4 C3 C8 N1 177.86(13) . . . . ?
C2 C3 C8 N1 -6.22(16) . . . . ?
C1 N1 C8 C7 177.57(15) . . . . ?
C9 N1 C8 C7 -2.6(2) . . . . ?
C1 N1 C8 C3 -2.11(16) . . . . ?
C9 N1 C8 C3 177.77(12) . . . . ?
C1 N1 C9 C10 -127.18(14) . . . . ?
C8 N1 C9 C10 52.96(17) . . . . ?
N1 C9 C10 C11 -133.55(15) . . . . ?
N1 C9 C10 C15 47.9(2) . . . . ?
C15 C10 C11 C12 -0.2(3) . . . . ?
C9 C10 C11 C12 -178.70(15) . . . . ?
C10 C11 C12 C13 -0.6(3) . . . . ?
C11 C12 C13 C14 0.9(3) . . . . ?
C12 C13 C14 C15 -0.4(3) . . . . ?
C13 C14 C15 C10 -0.3(3) . . . . ?
C11 C10 C15 C14 0.6(3) . . . . ?
C9 C10 C15 C14 179.14(18) . . . . ?
N1 C1 C18 C20 123.84(17) . . . . ?
C2 C1 C18 C20 -73.9(2) . . . . ?
N1 C1 C18 C19 -64.22(19) . . . . ?
C2 C1 C18 C19 98.03(17) . . . . ?
C20 C18 C19 O1 -178.82(16) . . . . ?
C1 C18 C19 O1 8.4(2) . . . . ?
C19 C18 C20 C21 174.19(16) . . . . ?
C1 C18 C20 C21 -13.9(3) . . . . ?
C18 C20 C21 C24 173.02(16) . . . . ?
C18 C20 C21 C22 -11.3(3) . . . . ?
C23 N2 C22 O2 178.89(14) . . . . ?
C23 N2 C22 C21 -1.9(2) . . . . ?
C20 C21 C22 O2 2.3(2) . . . . ?
C24 C21 C22 O2 177.97(15) . . . . ?
C20 C21 C22 N2 -176.82(13) . . . . ?
C24 C21 C22 N2 -1.2(2) . . . . ?
C24 N3 C23 O3 -179.24(14) . . . . ?
C24 N3 C23 N2 1.7(2) . . . . ?
C22 N2 C23 O3 -177.32(14) . . . . ?
C22 N2 C23 N3 1.7(2) . . . . ?
C23 N3 C24 O4 177.18(15) . . . . ?
C23 N3 C24 C21 -4.5(2) . . . . ?
C20 C21 C24 O4 -1.9(2) . . . . ?
C22 C21 C24 O4 -177.76(15) . . . . ?
C20 C21 C24 N3 179.96(13) . . . . ?
C22 C21 C24 N3 4.1(2) . . . . ?
C26 N4 C25 O5 0.0(5) . . . . ?
C27 N4 C25 O5 -179.2(3) . . . . ?
